data_2232836
loop_
_publ_author_name
'Arumugam, Natarajan'
'Ngah, Nurziana'
'Osman, Hasnah'
'Abdul Rahim, Aisyah Saad'

_publ_section_title
;
 Ethyl
 1-(butan-2-yl)-2-(2-methoxyphenyl)-1<i>H</i>-benzimidazole-5-carboxylate
;
_journal_coeditor_code LH5357
_journal_issue 12
_journal_name_full 'Acta Crystallographica Section E'
_journal_page_first o3231
_journal_page_last o3232
_journal_paper_doi 10.1107/S1600536811046095
_journal_volume 67
_journal_year 2011
_chemical_formula_iupac 'C21 H24 N2 O3'
_chemical_formula_moiety 'C21 H24 N2 O3'
_chemical_formula_sum 'C21 H24 N2 O3'
_chemical_formula_weight 352.42
_chemical_name_systematic
;
Ethyl 1-(butan-2-yl)-2-(2-methoxyphenyl)-1<i>H</i>-benzimidazole-5-carboxylate
;
_space_group_IT_number 14
_symmetry_cell_setting monoclinic
_symmetry_space_group_name_Hall '-P 2yn'
_symmetry_space_group_name_H-M 'P 1 21/n 1'
_atom_sites_solution_hydrogens geom
_atom_sites_solution_primary direct
_atom_sites_solution_secondary difmap
_audit_creation_method SHELXL-97
_cell_angle_alpha 90.00
_cell_angle_beta 106.9010(10)
_cell_angle_gamma 90.00
_cell_formula_units_Z 4
_cell_length_a 10.6746(3)
_cell_length_b 12.3344(4)
_cell_length_c 15.6158(5)
_cell_measurement_reflns_used 8039
_cell_measurement_temperature 296(2)
_cell_measurement_theta_max 25.0
_cell_measurement_theta_min 2.1
_cell_volume 1967.25(11)
_computing_cell_refinement 'SAINT (Bruker, 2009)'
_computing_data_collection 'APEX2 (Bruker, 2009)'
_computing_data_reduction 'SAINT (Bruker, 2009)'
_computing_molecular_graphics 'SHELXTL (Sheldrick, 2008)'
_computing_publication_material
;
SHELXTL (Sheldrick, 2008) and PLATON (Spek, 2009)
;
_computing_structure_refinement 'SHELXTL (Sheldrick, 2008)'
_computing_structure_solution 'SHELXTL (Sheldrick, 2008)'
_diffrn_ambient_temperature 296(2)
_diffrn_detector_area_resol_mean 83.66
_diffrn_measured_fraction_theta_full 1.00
_diffrn_measured_fraction_theta_max 1.00
_diffrn_measurement_device_type
;
Bruker SMART APEXII CCD area-detector
;
_diffrn_measurement_method '\f and \w scan'
_diffrn_radiation_monochromator graphite
_diffrn_radiation_source 'fine-focus sealed tube'
_diffrn_radiation_type MoK\a
_diffrn_radiation_wavelength 0.71073
_diffrn_reflns_av_R_equivalents 0.0248
_diffrn_reflns_av_sigmaI/netI 0.0200
_diffrn_reflns_limit_h_max 12
_diffrn_reflns_limit_h_min -11
_diffrn_reflns_limit_k_max 14
_diffrn_reflns_limit_k_min -11
_diffrn_reflns_limit_l_max 17
_diffrn_reflns_limit_l_min -18
_diffrn_reflns_number 17688
_diffrn_reflns_theta_full 25.0
_diffrn_reflns_theta_max 25.0
_diffrn_reflns_theta_min 2.1
_diffrn_standards_decay_% 0
_diffrn_standards_interval_count 0
_diffrn_standards_interval_time 0
_diffrn_standards_number 0
_exptl_absorpt_coefficient_mu 0.080
_exptl_absorpt_correction_T_max 0.9747
_exptl_absorpt_correction_T_min 0.9594
_exptl_absorpt_correction_type multi-scan
_exptl_absorpt_process_details '(SADABS; Bruker, 2009)'
_exptl_crystal_colour colourless
_exptl_crystal_density_diffrn 1.190
_exptl_crystal_density_method 'not measured'
_exptl_crystal_description block
_exptl_crystal_F_000 752
_exptl_crystal_size_max 0.52
_exptl_crystal_size_mid 0.44
_exptl_crystal_size_min 0.32
_refine_diff_density_max 0.35
_refine_diff_density_min -0.18
_refine_ls_extinction_method none
_refine_ls_goodness_of_fit_ref 1.049
_refine_ls_hydrogen_treatment constr
_refine_ls_matrix_type full
_refine_ls_number_parameters 245
_refine_ls_number_reflns 3475
_refine_ls_number_restraints 3
_refine_ls_restrained_S_all 1.050
_refine_ls_R_factor_all 0.0582
_refine_ls_R_factor_gt 0.0446
_refine_ls_shift/su_max_lt 0.001
_refine_ls_shift/su_mean 0.000
_refine_ls_structure_factor_coef Fsqd
_refine_ls_weighting_details 'calc w=1/[\s^2^(Fo^2^)+(0.0526P)^2^+0.5324P] where P=(Fo^2^+2Fc^2^)/3'
_refine_ls_weighting_scheme calc
_refine_ls_wR_factor_gt 0.1122
_refine_ls_wR_factor_ref 0.1222
_reflns_number_gt 2712
_reflns_number_total 3475
_reflns_threshold_expression I>2\s(I)
_cod_data_source_file lh5357.cif
_cod_data_source_block I
_cod_original_sg_symbol_H-M 'P 21/n'
_cod_database_code 2232836
_cod_database_fobs_code 2232836

loop_
_symmetry_equiv_pos_as_xyz
'x, y, z'
'-x+1/2, y+1/2, -z+1/2'
'-x, -y, -z'
'x-1/2, -y-1/2, z-1/2'

loop_
_atom_site_type_symbol
_atom_site_label
_atom_site_fract_x
_atom_site_fract_y
_atom_site_fract_z
_atom_site_U_iso_or_equiv
_atom_site_adp_type
_atom_site_calc_flag
_atom_site_refinement_flags
_atom_site_occupancy
_atom_site_symmetry_multiplicity
_atom_site_disorder_assembly
_atom_site_disorder_group
O O1 0.22019(14) 0.60261(11) 0.83252(9) 0.0694(4) Uani d . 1 1 . .
O O2 0.16647(18) 1.12078(12) 1.21044(10) 0.0894(5) Uani d . 1 1 . .
O O3 0.10964(19) 1.17279(12) 1.06857(10) 0.0917(5) Uani d D 1 1 . .
N N1 0.29480(16) 0.88252(11) 0.90695(9) 0.0562(4) Uani d . 1 1 A .
N N2 0.36352(14) 0.74369(11) 1.00207(8) 0.0475(3) Uani d . 1 1 . .
C C1 0.34617(16) 0.78558(13) 0.91776(10) 0.0467(4) Uani d . 1 1 . .
C C2 0.32104(16) 0.82294(12) 1.04995(10) 0.0445(4) Uani d . 1 1 A .
C C3 0.31600(18) 0.82949(14) 1.13790(11) 0.0551(5) Uani d . 1 1 . .
H H3 0.3450 0.7729 1.1781 0.066 Uiso calc R 1 1 . .
C C4 0.26638(18) 0.92316(14) 1.16254(11) 0.0542(4) Uani d . 1 1 A .
H H4 0.2638 0.9304 1.2213 0.065 Uiso calc R 1 1 . .
C C5 0.21963(17) 1.00806(13) 1.10246(11) 0.0496(4) Uani d . 1 1 . .
C C6 0.22494(19) 1.00099(13) 1.01515(11) 0.0540(5) Uani d . 1 1 A .
H H6 0.1942 1.0572 0.9748 0.065 Uiso calc R 1 1 . .
C C7 0.27727(17) 0.90788(13) 0.98941(10) 0.0473(4) Uani d . 1 1 . .
C C8 0.38804(17) 0.72852(14) 0.84697(10) 0.0498(4) Uani d . 1 1 . .
C C9 0.49117(19) 0.76994(16) 0.82051(12) 0.0606(5) Uani d . 1 1 . .
H H9 0.5345 0.8316 0.8484 0.073 Uiso calc R 1 1 . .
C C10 0.5308(2) 0.72096(19) 0.75319(13) 0.0711(6) Uani d . 1 1 . .
H H10 0.6003 0.7493 0.7358 0.085 Uiso calc R 1 1 . .
C C11 0.4666(2) 0.63017(18) 0.71234(13) 0.0694(6) Uani d . 1 1 . .
H H11 0.4939 0.5966 0.6675 0.083 Uiso calc R 1 1 . .
C C12 0.3627(2) 0.58773(16) 0.73630(11) 0.0608(5) Uani d . 1 1 . .
H H12 0.3196 0.5264 0.7076 0.073 Uiso calc R 1 1 . .
C C13 0.32254(18) 0.63726(14) 0.80372(11) 0.0517(4) Uani d . 1 1 . .
C C14 0.1359(2) 0.52171(19) 0.78162(15) 0.0819(6) Uani d . 1 1 . .
H H14A 0.0981 0.5473 0.7216 0.123 Uiso calc R 1 1 . .
H H14B 0.0675 0.5063 0.8084 0.123 Uiso calc R 1 1 . .
H H14C 0.1852 0.4569 0.7805 0.123 Uiso calc R 1 1 . .
C C15 0.42814(19) 0.63962(14) 1.03579(12) 0.0601(5) Uani d . 1 1 . .
H H15 0.4483 0.6042 0.9852 0.072 Uiso calc R 1 1 . .
C C16 0.3357(2) 0.56259(16) 1.06687(15) 0.0782(6) Uani d . 1 1 . .
H H16A 0.3108 0.5957 1.1151 0.117 Uiso calc R 1 1 . .
H H16B 0.3800 0.4955 1.0869 0.117 Uiso calc R 1 1 . .
H H16C 0.2589 0.5488 1.0179 0.117 Uiso calc R 1 1 . .
C C17 0.5563(2) 0.65788(19) 1.10606(15) 0.0816(6) Uani d U 1 1 . .
H H17A 0.5395 0.6900 1.1583 0.098 Uiso calc R 1 1 . .
H H17B 0.5984 0.5884 1.1238 0.098 Uiso calc R 1 1 . .
C C18 0.6475(2) 0.7294(2) 1.07565(18) 0.1013(8) Uani d U 1 1 . .
H H18A 0.6583 0.7017 1.0208 0.152 Uiso calc R 1 1 . .
H H18B 0.7308 0.7312 1.1206 0.152 Uiso calc R 1 1 . .
H H18C 0.6120 0.8014 1.0660 0.152 Uiso calc R 1 1 . .
C C19 0.1636(2) 1.10442(15) 1.13428(13) 0.0599(5) Uani d . 1 1 A .
C C20 0.0550(11) 1.2722(4) 1.0931(10) 0.103(2) Uani d PD 0.742(6) 1 A 1
H H20A -0.0207 1.2560 1.1134 0.124 Uiso calc PR 0.742(6) 1 A 1
H H20B 0.1196 1.3091 1.1409 0.124 Uiso calc PR 0.742(6) 1 A 1
C C21 0.0176(5) 1.3391(3) 1.0141(4) 0.1145(15) Uani d PD 0.742(6) 1 A 1
H H21A -0.0225 1.4045 1.0269 0.172 Uiso calc PR 0.742(6) 1 A 1
H H21B -0.0436 1.3005 0.9667 0.172 Uiso calc PR 0.742(6) 1 A 1
H H21C 0.0938 1.3571 0.9963 0.172 Uiso calc PR 0.742(6) 1 A 1
C C21A 0.0967(16) 1.3540(11) 1.0711(11) 0.1145(15) Uani d PD 0.258(6) 1 A 2
H H21D 0.0569 1.4175 1.0873 0.172 Uiso calc PR 0.258(6) 1 A 2
H H21E 0.0936 1.3581 1.0091 0.172 Uiso calc PR 0.258(6) 1 A 2
H H21F 0.1863 1.3495 1.1073 0.172 Uiso calc PR 0.258(6) 1 A 2
C C20A 0.027(4) 1.2591(10) 1.086(3) 0.103(2) Uani d PD 0.258(6) 1 A 2
H H20C -0.0605 1.2561 1.0439 0.124 Uiso calc PR 0.258(6) 1 A 2
H H20D 0.0210 1.2562 1.1463 0.124 Uiso calc PR 0.258(6) 1 A 2

loop_
_atom_site_aniso_label
_atom_site_aniso_U_11
_atom_site_aniso_U_22
_atom_site_aniso_U_33
_atom_site_aniso_U_12
_atom_site_aniso_U_13
_atom_site_aniso_U_23
O1 0.0819(9) 0.0691(9) 0.0610(8) -0.0156(7) 0.0268(7) -0.0184(6)
O2 0.1453(15) 0.0707(10) 0.0661(9) 0.0110(9) 0.0526(10) -0.0165(7)
O3 0.1471(15) 0.0615(9) 0.0743(10) 0.0397(9) 0.0445(10) -0.0029(8)
N1 0.0877(11) 0.0440(8) 0.0398(8) 0.0137(7) 0.0233(7) 0.0026(6)
N2 0.0624(9) 0.0405(7) 0.0401(7) 0.0093(6) 0.0158(6) 0.0030(6)
C1 0.0582(10) 0.0426(9) 0.0392(9) 0.0031(8) 0.0140(7) -0.0008(7)
C2 0.0558(10) 0.0399(9) 0.0390(9) 0.0005(7) 0.0158(7) 0.0000(7)
C3 0.0745(12) 0.0514(10) 0.0420(9) 0.0053(9) 0.0212(8) 0.0077(8)
C4 0.0724(12) 0.0558(11) 0.0394(9) -0.0028(9) 0.0243(8) -0.0021(8)
C5 0.0639(11) 0.0422(9) 0.0473(10) -0.0050(8) 0.0233(8) -0.0073(7)
C6 0.0795(12) 0.0391(9) 0.0451(10) 0.0076(8) 0.0207(9) 0.0020(7)
C7 0.0662(11) 0.0398(9) 0.0377(9) 0.0034(8) 0.0179(8) -0.0004(7)
C8 0.0630(11) 0.0465(10) 0.0396(9) 0.0106(8) 0.0146(8) -0.0004(7)
C9 0.0673(12) 0.0607(12) 0.0557(11) 0.0019(9) 0.0206(9) -0.0064(9)
C10 0.0667(12) 0.0876(15) 0.0654(12) 0.0048(11) 0.0291(10) -0.0104(11)
C11 0.0724(13) 0.0841(15) 0.0542(11) 0.0195(11) 0.0224(10) -0.0142(10)
C12 0.0739(13) 0.0579(11) 0.0455(10) 0.0130(10) 0.0093(9) -0.0108(8)
C13 0.0608(11) 0.0507(10) 0.0417(9) 0.0078(8) 0.0118(8) -0.0020(8)
C14 0.0747(14) 0.0818(15) 0.0828(15) -0.0122(12) 0.0129(11) -0.0203(12)
C15 0.0793(13) 0.0460(10) 0.0529(11) 0.0168(9) 0.0158(9) 0.0044(8)
C16 0.1111(18) 0.0497(11) 0.0806(14) 0.0041(11) 0.0386(13) 0.0131(10)
C17 0.0878(15) 0.0715(14) 0.0733(14) 0.0173(11) 0.0039(11) 0.0000(11)
C18 0.0757(16) 0.101(2) 0.111(2) -0.0132(13) 0.0018(13) -0.0121(15)
C19 0.0810(13) 0.0475(10) 0.0584(12) -0.0050(9) 0.0315(10) -0.0091(9)
C20 0.153(6) 0.058(2) 0.108(4) 0.034(3) 0.053(5) -0.011(2)
C21 0.117(4) 0.081(2) 0.142(4) 0.041(3) 0.031(3) 0.006(3)
C21A 0.117(4) 0.081(2) 0.142(4) 0.041(3) 0.031(3) 0.006(3)
C20A 0.153(6) 0.058(2) 0.108(4) 0.034(3) 0.053(5) -0.011(2)

loop_
_atom_type_symbol
_atom_type_description
_atom_type_scat_dispersion_real
_atom_type_scat_dispersion_imag
_atom_type_scat_source
C C 0.0033 0.0016 'International Tables Vol C Tables 4.2.6.8 and 6.1.1.4'
H H 0.0000 0.0000 'International Tables Vol C Tables 4.2.6.8 and 6.1.1.4'
N N 0.0061 0.0033 'International Tables Vol C Tables 4.2.6.8 and 6.1.1.4'
O O 0.0106 0.0060 'International Tables Vol C Tables 4.2.6.8 and 6.1.1.4'

loop_
_geom_angle_atom_site_label_1
_geom_angle_atom_site_label_2
_geom_angle_atom_site_label_3
_geom_angle
C13 O1 C14 118.20(15)
C19 O3 C20A 118.4(17)
C19 O3 C20 116.7(6)
C1 N1 C7 104.53(13)
C1 N2 C2 106.11(12)
C1 N2 C15 125.83(13)
C2 N2 C15 127.75(13)
N1 C1 N2 113.72(13)
N1 C1 C8 122.94(14)
N2 C1 C8 123.27(14)
N2 C2 C3 133.33(15)
N2 C2 C7 105.16(13)
C3 C2 C7 121.52(15)
C4 C3 C2 117.02(15)
C4 C3 H3 121.5
C2 C3 H3 121.5
C3 C4 C5 122.30(15)
C3 C4 H4 118.8
C5 C4 H4 118.8
C6 C5 C4 120.35(15)
C6 C5 C19 121.18(16)
C4 C5 C19 118.47(15)
C5 C6 C7 118.24(15)
C5 C6 H6 120.9
C7 C6 H6 120.9
C6 C7 N1 128.98(15)
C6 C7 C2 120.55(14)
N1 C7 C2 110.46(14)
C9 C8 C13 119.04(15)
C9 C8 C1 119.08(16)
C13 C8 C1 121.81(16)
C10 C9 C8 120.85(19)
C10 C9 H9 119.6
C8 C9 H9 119.6
C11 C10 C9 119.33(19)
C11 C10 H10 120.3
C9 C10 H10 120.3
C10 C11 C12 121.27(17)
C10 C11 H11 119.4
C12 C11 H11 119.4
C11 C12 C13 119.38(18)
C11 C12 H12 120.3
C13 C12 H12 120.3
O1 C13 C12 124.40(17)
O1 C13 C8 115.49(14)
C12 C13 C8 120.11(17)
O1 C14 H14A 109.5
O1 C14 H14B 109.5
H14A C14 H14B 109.5
O1 C14 H14C 109.5
H14A C14 H14C 109.5
H14B C14 H14C 109.5
N2 C15 C17 111.19(16)
N2 C15 C16 111.76(15)
C17 C15 C16 113.08(17)
N2 C15 H15 106.8
C17 C15 H15 106.8
C16 C15 H15 106.8
C15 C16 H16A 109.5
C15 C16 H16B 109.5
H16A C16 H16B 109.5
C15 C16 H16C 109.5
H16A C16 H16C 109.5
H16B C16 H16C 109.5
C18 C17 C15 113.38(19)
C18 C17 H17A 108.9
C15 C17 H17A 108.9
C18 C17 H17B 108.9
C15 C17 H17B 108.9
H17A C17 H17B 107.7
C17 C18 H18A 109.5
C17 C18 H18B 109.5
H18A C18 H18B 109.5
C17 C18 H18C 109.5
H18A C18 H18C 109.5
H18B C18 H18C 109.5
O2 C19 O3 122.81(18)
O2 C19 C5 124.93(19)
O3 C19 C5 112.26(15)
C21 C20 O3 106.8(8)
C21 C20 H20A 110.4
O3 C20 H20A 110.4
C21 C20 H20B 110.4
O3 C20 H20B 110.4
H20A C20 H20B 108.6
C20 C21 H21A 109.5
C20 C21 H21B 109.5
H21A C21 H21B 109.5
C20 C21 H21C 109.5
H21A C21 H21C 109.5
H21B C21 H21C 109.5
C20A C21A H21D 109.5
C20A C21A H21E 109.5
H21D C21A H21E 109.5
C20A C21A H21F 109.5
H21D C21A H21F 109.5
H21E C21A H21F 109.5
C21A C20A O3 101.4(11)
C21A C20A H20C 111.5
O3 C20A H20C 111.5
C21A C20A H20D 111.5
O3 C20A H20D 111.5
H20C C20A H20D 109.3

loop_
_geom_bond_atom_site_label_1
_geom_bond_atom_site_label_2
_geom_bond_distance
O1 C13 1.365(2)
O1 C14 1.422(2)
O2 C19 1.198(2)
O3 C19 1.324(2)
O3 C20A 1.456(5)
O3 C20 1.456(4)
N1 C1 1.306(2)
N1 C7 1.390(2)
N2 C1 1.376(2)
N2 C2 1.385(2)
N2 C15 1.480(2)
C1 C8 1.485(2)
C2 C3 1.392(2)
C2 C7 1.397(2)
C3 C4 1.372(2)
C3 H3 0.9300
C4 C5 1.398(2)
C4 H4 0.9300
C5 C6 1.384(2)
C5 C19 1.480(2)
C6 C7 1.387(2)
C6 H6 0.9300
C8 C9 1.381(3)
C8 C13 1.392(2)
C9 C10 1.381(3)
C9 H9 0.9300
C10 C11 1.370(3)
C10 H10 0.9300
C11 C12 1.373(3)
C11 H11 0.9300
C12 C13 1.388(2)
C12 H12 0.9300
C14 H14A 0.9600
C14 H14B 0.9600
C14 H14C 0.9600
C15 C17 1.501(3)
C15 C16 1.546(3)
C15 H15 0.9800
C16 H16A 0.9600
C16 H16B 0.9600
C16 H16C 0.9600
C17 C18 1.489(3)
C17 H17A 0.9700
C17 H17B 0.9700
C18 H18A 0.9600
C18 H18B 0.9600
C18 H18C 0.9600
C20 C21 1.441(12)
C20 H20A 0.9700
C20 H20B 0.9700
C21 H21A 0.9600
C21 H21B 0.9600
C21 H21C 0.9600
C21A C20A 1.440(13)
C21A H21D 0.9600
C21A H21E 0.9600
C21A H21F 0.9600
C20A H20C 0.9700
C20A H20D 0.9700

loop_
_geom_hbond_atom_site_label_D
_geom_hbond_atom_site_label_H
_geom_hbond_atom_site_label_A
_geom_hbond_site_symmetry_A
_geom_hbond_distance_DH
_geom_hbond_distance_HA
_geom_hbond_distance_DA
_geom_hbond_angle_DHA
_geom_hbond_publ_flag
C12 H12 N1 2_546 0.93 2.56 3.471(2) 165 yes
C20A H20C Cg 3_577 0.97 2.90 3.71(4) 141 yes

loop_
_geom_torsion_atom_site_label_1
_geom_torsion_atom_site_label_2
_geom_torsion_atom_site_label_3
_geom_torsion_atom_site_label_4
_geom_torsion
C7 N1 C1 N2 0.4(2)
C7 N1 C1 C8 -176.62(16)
C2 N2 C1 N1 -1.2(2)
C15 N2 C1 N1 -175.22(16)
C2 N2 C1 C8 175.86(16)
C15 N2 C1 C8 1.8(3)
C1 N2 C2 C3 -178.75(18)
C15 N2 C2 C3 -4.9(3)
C1 N2 C2 C7 1.37(18)
C15 N2 C2 C7 175.26(16)
N2 C2 C3 C4 180.00(18)
C7 C2 C3 C4 -0.1(3)
C2 C3 C4 C5 1.5(3)
C3 C4 C5 C6 -1.5(3)
C3 C4 C5 C19 177.90(17)
C4 C5 C6 C7 0.2(3)
C19 C5 C6 C7 -179.26(17)
C5 C6 C7 N1 -178.97(17)
C5 C6 C7 C2 1.2(3)
C1 N1 C7 C6 -179.38(19)
C1 N1 C7 C2 0.5(2)
N2 C2 C7 C6 178.70(16)
C3 C2 C7 C6 -1.2(3)
N2 C2 C7 N1 -1.19(19)
C3 C2 C7 N1 178.91(16)
N1 C1 C8 C9 65.8(2)
N2 C1 C8 C9 -110.9(2)
N1 C1 C8 C13 -111.2(2)
N2 C1 C8 C13 72.0(2)
C13 C8 C9 C10 -1.1(3)
C1 C8 C9 C10 -178.21(17)
C8 C9 C10 C11 0.0(3)
C9 C10 C11 C12 0.8(3)
C10 C11 C12 C13 -0.5(3)
C14 O1 C13 C12 -10.5(3)
C14 O1 C13 C8 169.60(17)
C11 C12 C13 O1 179.54(17)
C11 C12 C13 C8 -0.6(3)
C9 C8 C13 O1 -178.76(16)
C1 C8 C13 O1 -1.7(2)
C9 C8 C13 C12 1.3(3)
C1 C8 C13 C12 178.40(16)
C1 N2 C15 C17 111.1(2)
C2 N2 C15 C17 -61.7(2)
C1 N2 C15 C16 -121.50(19)
C2 N2 C15 C16 65.7(2)
N2 C15 C17 C18 -55.0(2)
C16 C15 C17 C18 178.28(19)
C20A O3 C19 O2 -13.3(18)
C20 O3 C19 O2 1.3(5)
C20A O3 C19 C5 167.2(17)
C20 O3 C19 C5 -178.2(5)
C6 C5 C19 O2 -172.8(2)
C4 C5 C19 O2 7.8(3)
C6 C5 C19 O3 6.7(3)
C4 C5 C19 O3 -172.74(17)
C19 O3 C20 C21 172.8(5)
C20A O3 C20 C21 -86(10)
C19 O3 C20A C21A 119(2)
C20 O3 C20A C21A 33(6)
